data_2223785
loop_
_publ_author_name
'Lin, Song-Zhu'
'Jia, Ruo-Kun'
'Yuan, Yan-Lin'
'Zhan, Peng'

_publ_section_title {2-Hydroxy-<i>N</i>'-[1-(2-oxidophenyl)ethylidene]benzohydrazidato}morpholinecopper(II)
_journal_coeditor_code HB5147
_journal_issue 11
_journal_name_full 'Acta Crystallographica Section E'
_journal_page_first m1422
_journal_paper_doi 10.1107/S1600536809042810
_journal_volume 65
_journal_year 2009
_chemical_formula_iupac '[Cu (C15 H12 N2 O3) (C4 H9 N O)]'
_chemical_formula_moiety 'C19 H21 Cu N3 O4'
_chemical_formula_sum 'C19 H21 Cu N3 O4'
_chemical_formula_weight 418.93
_chemical_name_systematic
;
{2-Hydroxy-<i>N'</i>-[1-(2-
oxidophenyl)ethylidene]benzohydrazidato}morpholinecopper(II)
;
_space_group_IT_number 14
_symmetry_cell_setting monoclinic
_symmetry_space_group_name_Hall '-P 2yn'
_symmetry_space_group_name_H-M 'P 1 21/n 1'
_atom_sites_solution_hydrogens geom
_atom_sites_solution_primary direct
_atom_sites_solution_secondary difmap
_audit_creation_method SHELXL-97
_cell_angle_alpha 90.00
_cell_angle_beta 112.257(14)
_cell_angle_gamma 90.00
_cell_formula_units_Z 4
_cell_length_a 9.220(4)
_cell_length_b 17.616(9)
_cell_length_c 12.023(6)
_cell_measurement_reflns_used 4032
_cell_measurement_temperature 293(2)
_cell_measurement_theta_max 27.46
_cell_measurement_theta_min 3.32
_cell_volume 1807.3(15)
_computing_cell_refinement 'TEXRAY (Molecular Structure Corporation, 1999)'
_computing_data_collection 'TEXRAY (Molecular Structure Corporation, 1999)'
_computing_data_reduction 'TEXSAN (Molecular Structure Corporation, 1999)'
_computing_molecular_graphics 'ORTEP-3 (Farrugia, 1997)'
_computing_publication_material 'SHELXL-97 (Sheldrick, 2008)'
_computing_structure_refinement 'SHELXL-97 (Sheldrick, 2008)'
_computing_structure_solution 'SHELXS-97 (Sheldrick, 2008)'
_diffrn_ambient_temperature 293(2)
_diffrn_measured_fraction_theta_full 0.973
_diffrn_measured_fraction_theta_max 0.973
_diffrn_measurement_device_type 'Rigaku Weissenberg IP'
_diffrn_measurement_method '\w scans'
_diffrn_radiation_monochromator graphite
_diffrn_radiation_source 'fine-focus sealed tube'
_diffrn_radiation_type MoK\a
_diffrn_radiation_wavelength 0.71073
_diffrn_reflns_av_R_equivalents 0.0492
_diffrn_reflns_av_sigmaI/netI 0.0332
_diffrn_reflns_limit_h_max 10
_diffrn_reflns_limit_h_min -11
_diffrn_reflns_limit_k_max 22
_diffrn_reflns_limit_k_min -22
_diffrn_reflns_limit_l_max 15
_diffrn_reflns_limit_l_min -14
_diffrn_reflns_number 16528
_diffrn_reflns_theta_full 27.46
_diffrn_reflns_theta_max 27.46
_diffrn_reflns_theta_min 3.32
_diffrn_standards_decay_% 0
_exptl_absorpt_coefficient_mu 1.239
_exptl_absorpt_correction_T_max 0.837
_exptl_absorpt_correction_T_min 0.769
_exptl_absorpt_correction_type multi-scan
_exptl_absorpt_process_details '(TEXRAY; Molecular Structure Corporation, 1999)'
_exptl_crystal_colour green
_exptl_crystal_density_diffrn 1.540
_exptl_crystal_density_method 'not measured'
_exptl_crystal_description prism
_exptl_crystal_F_000 868
_exptl_crystal_size_max 0.26
_exptl_crystal_size_mid 0.17
_exptl_crystal_size_min 0.14
_refine_diff_density_max 0.353
_refine_diff_density_min -0.468
_refine_ls_extinction_method none
_refine_ls_goodness_of_fit_ref 1.054
_refine_ls_hydrogen_treatment constr
_refine_ls_matrix_type full
_refine_ls_number_parameters 246
_refine_ls_number_reflns 4032
_refine_ls_number_restraints 0
_refine_ls_restrained_S_all 1.054
_refine_ls_R_factor_all 0.0476
_refine_ls_R_factor_gt 0.0340
_refine_ls_shift/su_max 0.001
_refine_ls_shift/su_mean 0.000
_refine_ls_structure_factor_coef Fsqd
_refine_ls_weighting_details 'calc w=1/[\s^2^(Fo^2^)+(0.0420P)^2^+0.6843P] where P=(Fo^2^+2Fc^2^)/3'
_refine_ls_weighting_scheme calc
_refine_ls_wR_factor_gt 0.0836
_refine_ls_wR_factor_ref 0.0890
_reflns_number_gt 3273
_reflns_number_total 4032
_reflns_threshold_expression I>2\s(I)
_cod_data_source_file hb5147.cif
_cod_data_source_block I
_cod_depositor_comments
;
The following automatic conversions were performed:
'_symmetry_cell_setting' value 'Monoclinic' changed to 'monoclinic'
according to '/home/saulius/struct/CIF-dictionaries/cif_core.dic'
dictionary named 'cif_core.dic' version 2.4.1 from 2010-06-29.

Automatic conversion script
Id: cif_fix_enum 1527 2010-12-29 10:47:43Z saulius 

The following automatic conversions were performed:

'_symmetry_cell_setting' value 'Monoclinic' changed to 'monoclinic'
according to /home/saulius/struct/CIF-dictionaries/cif_core.dic
dictionary named 'cif_core.dic' version 2.4.1 from 2010-06-29.

Automatic conversion script
Id: cif_fix_values 1715 2011-07-08 13:25:40Z adriana 
;
_cod_original_cell_volume 1807.4(15)
_cod_original_sg_symbol_H-M 'P 21/n'
_cod_database_code 2223785
_cod_database_fobs_code 2223785

loop_
_symmetry_equiv_pos_as_xyz
'x, y, z'
'-x+1/2, y+1/2, -z+1/2'
'-x, -y, -z'
'x-1/2, -y-1/2, z-1/2'

loop_
_atom_site_type_symbol
_atom_site_label
_atom_site_fract_x
_atom_site_fract_y
_atom_site_fract_z
_atom_site_U_iso_or_equiv
_atom_site_adp_type
_atom_site_calc_flag
_atom_site_refinement_flags
_atom_site_occupancy
_atom_site_disorder_assembly
_atom_site_disorder_group
Cu Cu1 0.35584(3) 0.512750(15) 0.55888(2) 0.03343(10) Uani d . 1 . .
O O1 -0.2016(2) 0.39749(11) 0.30393(17) 0.0635(5) Uani d . 1 . .
H H1A -0.1404 0.4330 0.3147 0.064(9) Uiso calc R 1 . .
O O2 0.24346(16) 0.42406(8) 0.57392(13) 0.0392(4) Uani d . 1 . .
O O3 0.46114(18) 0.59329(10) 0.52104(14) 0.0479(4) Uani d . 1 . .
O O4 0.7081(2) 0.51533(12) 0.97389(16) 0.0626(5) Uani d . 1 . .
N N1 0.06587(19) 0.46639(10) 0.39142(17) 0.0373(4) Uani d . 1 . .
N N2 0.17322(19) 0.52585(9) 0.41154(16) 0.0334(4) Uani d . 1 . .
N N3 0.5322(2) 0.49568(9) 0.72070(16) 0.0343(4) Uani d . 1 . .
H H3B 0.5980 0.4618 0.7068 0.042(6) Uiso calc R 1 . .
C C1 -0.1317(3) 0.34097(13) 0.3828(2) 0.0438(5) Uani d . 1 . .
C C2 0.0206(2) 0.34834(12) 0.4699(2) 0.0369(5) Uani d . 1 . .
C C3 0.0825(3) 0.28792(13) 0.5489(2) 0.0428(5) Uani d . 1 . .
H H3A 0.1829 0.2921 0.6075 0.051 Uiso calc R 1 . .
C C4 -0.0011(3) 0.22263(14) 0.5418(3) 0.0534(6) Uani d . 1 . .
H H4A 0.0428 0.1827 0.5946 0.064 Uiso calc R 1 . .
C C5 -0.1511(3) 0.21633(16) 0.4560(3) 0.0618(7) Uani d . 1 . .
H H5A -0.2085 0.1722 0.4513 0.074 Uiso calc R 1 . .
C C6 -0.2160(3) 0.27518(16) 0.3775(3) 0.0583(7) Uani d . 1 . .
H H6A -0.3174 0.2707 0.3205 0.070 Uiso calc R 1 . .
C C7 0.1169(2) 0.41671(12) 0.4806(2) 0.0356(5) Uani d . 1 . .
C C8 0.1354(2) 0.58214(12) 0.33475(19) 0.0362(5) Uani d . 1 . .
C C9 0.2478(2) 0.64281(12) 0.34607(19) 0.0361(5) Uani d . 1 . .
C C10 0.4016(3) 0.64486(12) 0.43607(19) 0.0370(5) Uani d . 1 . .
C C11 0.5022(3) 0.70507(13) 0.4351(2) 0.0482(6) Uani d . 1 . .
H H11A 0.6018 0.7072 0.4952 0.058 Uiso calc R 1 . .
C C12 0.4580(3) 0.76027(14) 0.3488(3) 0.0570(7) Uani d . 1 . .
H H12A 0.5275 0.7987 0.3494 0.068 Uiso calc R 1 . .
C C13 0.3082(4) 0.75849(15) 0.2602(3) 0.0619(7) Uani d . 1 . .
H H13A 0.2771 0.7958 0.2011 0.074 Uiso calc R 1 . .
C C14 0.2067(3) 0.70213(14) 0.2596(2) 0.0503(6) Uani d . 1 . .
H H14A 0.1065 0.7025 0.2002 0.060 Uiso calc R 1 . .
C C15 -0.0237(3) 0.58277(16) 0.2353(2) 0.0536(6) Uani d . 1 . .
H H15A -0.0490 0.5326 0.2024 0.080 Uiso calc R 1 . .
H H15B -0.0235 0.6172 0.1735 0.080 Uiso calc R 1 . .
H H15C -0.1004 0.5989 0.2665 0.080 Uiso calc R 1 . .
C C16 0.6283(3) 0.56298(15) 0.7719(2) 0.0539(7) Uani d . 1 . .
H H16A 0.5626 0.6022 0.7849 0.065 Uiso calc R 1 . .
H H16B 0.6706 0.5824 0.7149 0.065 Uiso calc R 1 . .
C C17 0.7606(3) 0.5460(2) 0.8884(2) 0.0656(8) Uani d . 1 . .
H H17A 0.8319 0.5104 0.8740 0.079 Uiso calc R 1 . .
H H17B 0.8182 0.5924 0.9200 0.079 Uiso calc R 1 . .
C C18 0.6243(4) 0.44769(19) 0.9289(2) 0.0773(10) Uani d . 1 . .
H H18A 0.5881 0.4268 0.9885 0.093 Uiso calc R 1 . .
H H18B 0.6941 0.4108 0.9153 0.093 Uiso calc R 1 . .
C C19 0.4852(3) 0.46037(18) 0.8129(2) 0.0630(8) Uani d . 1 . .
H H19A 0.4348 0.4121 0.7832 0.076 Uiso calc R 1 . .
H H19B 0.4098 0.4928 0.8282 0.076 Uiso calc R 1 . .

loop_
_atom_site_aniso_label
_atom_site_aniso_U_11
_atom_site_aniso_U_22
_atom_site_aniso_U_33
_atom_site_aniso_U_12
_atom_site_aniso_U_13
_atom_site_aniso_U_23
Cu1 0.02910(14) 0.03649(15) 0.02903(15) -0.00266(10) 0.00461(11) 0.00205(10)
O1 0.0410(9) 0.0587(11) 0.0667(12) -0.0113(8) -0.0069(9) 0.0105(9)
O2 0.0315(8) 0.0406(8) 0.0368(8) -0.0046(6) 0.0032(7) 0.0024(6)
O3 0.0385(8) 0.0521(10) 0.0427(9) -0.0085(7) 0.0035(7) 0.0171(7)
O4 0.0669(12) 0.0777(13) 0.0314(9) -0.0159(10) 0.0053(9) -0.0069(8)
N1 0.0294(9) 0.0389(10) 0.0378(10) -0.0020(7) 0.0060(8) -0.0014(8)
N2 0.0295(8) 0.0347(10) 0.0316(9) 0.0004(7) 0.0067(7) -0.0024(7)
N3 0.0321(9) 0.0344(9) 0.0314(9) 0.0001(7) 0.0065(8) -0.0045(7)
C1 0.0394(12) 0.0444(13) 0.0434(13) -0.0061(9) 0.0111(10) -0.0073(10)
C2 0.0326(10) 0.0384(11) 0.0383(11) -0.0029(8) 0.0118(9) -0.0091(9)
C3 0.0402(12) 0.0424(12) 0.0438(13) -0.0020(9) 0.0138(11) -0.0039(10)
C4 0.0618(16) 0.0403(13) 0.0558(15) -0.0078(11) 0.0197(13) -0.0032(11)
C5 0.0701(18) 0.0481(15) 0.0636(17) -0.0251(13) 0.0212(15) -0.0121(13)
C6 0.0494(15) 0.0606(16) 0.0532(15) -0.0206(12) 0.0063(13) -0.0138(13)
C7 0.0297(10) 0.0382(11) 0.0377(11) 0.0000(8) 0.0115(9) -0.0047(9)
C8 0.0335(11) 0.0416(12) 0.0304(10) 0.0084(8) 0.0087(9) -0.0003(8)
C9 0.0391(11) 0.0350(11) 0.0341(11) 0.0086(8) 0.0139(9) 0.0012(8)
C10 0.0416(11) 0.0356(11) 0.0345(11) 0.0025(8) 0.0151(10) 0.0017(9)
C11 0.0489(13) 0.0413(13) 0.0524(14) -0.0024(10) 0.0170(12) 0.0038(10)
C12 0.0651(17) 0.0374(13) 0.0692(17) -0.0018(11) 0.0262(15) 0.0089(12)
C13 0.0736(18) 0.0452(15) 0.0617(17) 0.0103(13) 0.0196(15) 0.0198(13)
C14 0.0526(14) 0.0436(14) 0.0478(14) 0.0109(11) 0.0112(12) 0.0126(11)
C15 0.0411(13) 0.0613(16) 0.0451(14) 0.0045(11) 0.0014(11) 0.0107(11)
C16 0.0597(15) 0.0538(15) 0.0383(12) -0.0212(12) 0.0072(12) -0.0059(10)
C17 0.0515(15) 0.092(2) 0.0416(14) -0.0220(15) 0.0043(13) -0.0141(14)
C18 0.100(2) 0.068(2) 0.0369(14) -0.0222(17) -0.0044(16) 0.0128(13)
C19 0.0653(17) 0.0730(18) 0.0367(13) -0.0284(14) 0.0036(13) 0.0081(12)

loop_
_atom_type_symbol
_atom_type_description
_atom_type_scat_dispersion_real
_atom_type_scat_dispersion_imag
_atom_type_scat_source
C C 0.0033 0.0016 'International Tables Vol C Tables 4.2.6.8 and 6.1.1.4'
H H 0.0000 0.0000 'International Tables Vol C Tables 4.2.6.8 and 6.1.1.4'
N N 0.0061 0.0033 'International Tables Vol C Tables 4.2.6.8 and 6.1.1.4'
O O 0.0106 0.0060 'International Tables Vol C Tables 4.2.6.8 and 6.1.1.4'
Cu Cu 0.3201 1.2651 'International Tables Vol C Tables 4.2.6.8 and 6.1.1.4'

loop_
_geom_angle_atom_site_label_1
_geom_angle_atom_site_label_2
_geom_angle_atom_site_label_3
_geom_angle_site_symmetry_1
_geom_angle_site_symmetry_3
_geom_angle
_geom_angle_publ_flag
O3 Cu1 O2 . . 171.23(7) ?
O3 Cu1 N2 . . 92.21(7) ?
O2 Cu1 N2 . . 82.54(7) ?
O3 Cu1 N3 . . 92.53(7) ?
O2 Cu1 N3 . . 93.11(7) ?
N2 Cu1 N3 . . 174.38(8) ?
C1 O1 H1A . . 109.5 ?
C7 O2 Cu1 . . 110.14(14) ?
C10 O3 Cu1 . . 127.42(14) ?
C17 O4 C18 . . 109.6(2) ?
C7 N1 N2 . . 110.10(17) ?
C8 N2 N1 . . 117.62(17) ?
C8 N2 Cu1 . . 129.87(15) ?
N1 N2 Cu1 . . 112.43(13) ?
C16 N3 C19 . . 109.2(2) ?
C16 N3 Cu1 . . 114.77(15) ?
C19 N3 Cu1 . . 115.24(15) ?
C16 N3 H3B . . 105.6 ?
C19 N3 H3B . . 105.6 ?
Cu1 N3 H3B . . 105.6 ?
O1 C1 C6 . . 118.2(2) ?
O1 C1 C2 . . 122.0(2) ?
C6 C1 C2 . . 119.8(2) ?
C3 C2 C1 . . 118.2(2) ?
C3 C2 C7 . . 119.06(19) ?
C1 C2 C7 . . 122.7(2) ?
C4 C3 C2 . . 121.5(2) ?
C4 C3 H3A . . 119.3 ?
C2 C3 H3A . . 119.3 ?
C3 C4 C5 . . 119.7(3) ?
C3 C4 H4A . . 120.2 ?
C5 C4 H4A . . 120.2 ?
C6 C5 C4 . . 120.2(2) ?
C6 C5 H5A . . 119.9 ?
C4 C5 H5A . . 119.9 ?
C5 C6 C1 . . 120.6(2) ?
C5 C6 H6A . . 119.7 ?
C1 C6 H6A . . 119.7 ?
O2 C7 N1 . . 124.6(2) ?
O2 C7 C2 . . 118.6(2) ?
N1 C7 C2 . . 116.84(19) ?
N2 C8 C9 . . 119.94(18) ?
N2 C8 C15 . . 119.1(2) ?
C9 C8 C15 . . 121.0(2) ?
C14 C9 C10 . . 116.8(2) ?
C14 C9 C8 . . 119.2(2) ?
C10 C9 C8 . . 123.93(19) ?
O3 C10 C11 . . 116.2(2) ?
O3 C10 C9 . . 125.0(2) ?
C11 C10 C9 . . 118.8(2) ?
C12 C11 C10 . . 122.2(2) ?
C12 C11 H11A . . 118.9 ?
C10 C11 H11A . . 118.9 ?
C11 C12 C13 . . 119.4(2) ?
C11 C12 H12A . . 120.3 ?
C13 C12 H12A . . 120.3 ?
C14 C13 C12 . . 120.1(2) ?
C14 C13 H13A . . 119.9 ?
C12 C13 H13A . . 119.9 ?
C13 C14 C9 . . 122.7(2) ?
C13 C14 H14A . . 118.7 ?
C9 C14 H14A . . 118.7 ?
C8 C15 H15A . . 109.5 ?
C8 C15 H15B . . 109.5 ?
H15A C15 H15B . . 109.5 ?
C8 C15 H15C . . 109.5 ?
H15A C15 H15C . . 109.5 ?
H15B C15 H15C . . 109.5 ?
N3 C16 C17 . . 112.2(2) ?
N3 C16 H16A . . 109.2 ?
C17 C16 H16A . . 109.2 ?
N3 C16 H16B . . 109.2 ?
C17 C16 H16B . . 109.2 ?
H16A C16 H16B . . 107.9 ?
O4 C17 C16 . . 112.2(2) ?
O4 C17 H17A . . 109.2 ?
C16 C17 H17A . . 109.2 ?
O4 C17 H17B . . 109.2 ?
C16 C17 H17B . . 109.2 ?
H17A C17 H17B . . 107.9 ?
O4 C18 C19 . . 112.3(2) ?
O4 C18 H18A . . 109.2 ?
C19 C18 H18A . . 109.2 ?
O4 C18 H18B . . 109.2 ?
C19 C18 H18B . . 109.2 ?
H18A C18 H18B . . 107.9 ?
N3 C19 C18 . . 111.6(2) ?
N3 C19 H19A . . 109.3 ?
C18 C19 H19A . . 109.3 ?
N3 C19 H19B . . 109.3 ?
C18 C19 H19B . . 109.3 ?
H19A C19 H19B . . 108.0 ?

loop_
_geom_bond_atom_site_label_1
_geom_bond_atom_site_label_2
_geom_bond_site_symmetry_2
_geom_bond_distance
_geom_bond_publ_flag
Cu1 O3 . 1.8702(17) y
Cu1 O2 . 1.9208(16) y
Cu1 N2 . 1.9409(18) y
Cu1 N3 . 2.0308(19) y
O1 C1 . 1.357(3) ?
O1 H1A . 0.8200 ?
O2 C7 . 1.283(3) ?
O3 C10 . 1.321(3) ?
O4 C17 . 1.399(4) ?
O4 C18 . 1.412(4) ?
N1 C7 . 1.325(3) ?
N1 N2 . 1.398(2) ?
N2 C8 . 1.309(3) ?
N3 C16 . 1.468(3) ?
N3 C19 . 1.472(3) ?
N3 H3B . 0.9100 ?
C1 C6 . 1.384(3) ?
C1 C2 . 1.404(3) ?
C2 C3 . 1.397(3) ?
C2 C7 . 1.473(3) ?
C3 C4 . 1.370(3) ?
C3 H3A . 0.9300 ?
C4 C5 . 1.381(4) ?
C4 H4A . 0.9300 ?
C5 C6 . 1.377(4) ?
C5 H5A . 0.9300 ?
C6 H6A . 0.9300 ?
C8 C9 . 1.459(3) ?
C8 C15 . 1.501(3) ?
C9 C14 . 1.421(3) ?
C9 C10 . 1.421(3) ?
C10 C11 . 1.412(3) ?
C11 C12 . 1.366(3) ?
C11 H11A . 0.9300 ?
C12 C13 . 1.389(4) ?
C12 H12A . 0.9300 ?
C13 C14 . 1.362(4) ?
C13 H13A . 0.9300 ?
C14 H14A . 0.9300 ?
C15 H15A . 0.9600 ?
C15 H15B . 0.9600 ?
C15 H15C . 0.9600 ?
C16 C17 . 1.499(4) ?
C16 H16A . 0.9700 ?
C16 H16B . 0.9700 ?
C17 H17A . 0.9700 ?
C17 H17B . 0.9700 ?
C18 C19 . 1.512(4) ?
C18 H18A . 0.9700 ?
C18 H18B . 0.9700 ?
C19 H19A . 0.9700 ?
C19 H19B . 0.9700 ?

loop_
_geom_hbond_atom_site_label_D
_geom_hbond_atom_site_label_H
_geom_hbond_atom_site_label_A
_geom_hbond_site_symmetry_A
_geom_hbond_distance_DH
_geom_hbond_distance_HA
_geom_hbond_distance_DA
_geom_hbond_angle_DHA
O1 H1A N1 . 0.82 1.87 2.588(3) 146

loop_
_geom_torsion_atom_site_label_1
_geom_torsion_atom_site_label_2
_geom_torsion_atom_site_label_3
_geom_torsion_atom_site_label_4
_geom_torsion_site_symmetry_1
_geom_torsion_site_symmetry_2
_geom_torsion_site_symmetry_3
_geom_torsion_site_symmetry_4
_geom_torsion
_geom_torsion_publ_flag
O3 Cu1 O2 C7 . . . . -49.8(5) ?
N2 Cu1 O2 C7 . . . . 3.75(14) ?
N3 Cu1 O2 C7 . . . . -179.83(14) ?
O2 Cu1 O3 C10 . . . . 65.8(5) ?
N2 Cu1 O3 C10 . . . . 12.8(2) ?
N3 Cu1 O3 C10 . . . . -164.2(2) ?
C7 N1 N2 C8 . . . . -176.03(19) ?
C7 N1 N2 Cu1 . . . . 1.0(2) ?
O3 Cu1 N2 C8 . . . . -13.1(2) ?
O2 Cu1 N2 C8 . . . . 173.9(2) ?
N3 Cu1 N2 C8 . . . . 134.4(7) ?
O3 Cu1 N2 N1 . . . . 170.31(14) ?
O2 Cu1 N2 N1 . . . . -2.64(14) ?
N3 Cu1 N2 N1 . . . . -42.2(8) ?
O3 Cu1 N3 C16 . . . . 25.97(19) ?
O2 Cu1 N3 C16 . . . . -160.75(18) ?
N2 Cu1 N3 C16 . . . . -121.6(7) ?
O3 Cu1 N3 C19 . . . . 154.11(19) ?
O2 Cu1 N3 C19 . . . . -32.60(19) ?
N2 Cu1 N3 C19 . . . . 6.6(8) ?
O1 C1 C2 C3 . . . . 178.8(2) ?
C6 C1 C2 C3 . . . . 0.3(4) ?
O1 C1 C2 C7 . . . . -1.4(4) ?
C6 C1 C2 C7 . . . . -180.0(2) ?
C1 C2 C3 C4 . . . . 0.6(4) ?
C7 C2 C3 C4 . . . . -179.1(2) ?
C2 C3 C4 C5 . . . . -0.9(4) ?
C3 C4 C5 C6 . . . . 0.3(4) ?
C4 C5 C6 C1 . . . . 0.6(5) ?
O1 C1 C6 C5 . . . . -179.5(3) ?
C2 C1 C6 C5 . . . . -0.9(4) ?
Cu1 O2 C7 N1 . . . . -4.7(3) ?
Cu1 O2 C7 C2 . . . . 174.76(15) ?
N2 N1 C7 O2 . . . . 2.6(3) ?
N2 N1 C7 C2 . . . . -176.95(18) ?
C3 C2 C7 O2 . . . . -11.5(3) ?
C1 C2 C7 O2 . . . . 168.8(2) ?
C3 C2 C7 N1 . . . . 168.0(2) ?
C1 C2 C7 N1 . . . . -11.7(3) ?
N1 N2 C8 C9 . . . . -175.30(18) ?
Cu1 N2 C8 C9 . . . . 8.3(3) ?
N1 N2 C8 C15 . . . . 4.2(3) ?
Cu1 N2 C8 C15 . . . . -172.20(17) ?
N2 C8 C9 C14 . . . . 177.9(2) ?
C15 C8 C9 C14 . . . . -1.6(3) ?
N2 C8 C9 C10 . . . . 1.1(3) ?
C15 C8 C9 C10 . . . . -178.4(2) ?
Cu1 O3 C10 C11 . . . . 172.81(17) ?
Cu1 O3 C10 C9 . . . . -8.7(3) ?
C14 C9 C10 O3 . . . . -177.8(2) ?
C8 C9 C10 O3 . . . . -0.9(4) ?
C14 C9 C10 C11 . . . . 0.6(3) ?
C8 C9 C10 C11 . . . . 177.5(2) ?
O3 C10 C11 C12 . . . . 176.9(2) ?
C9 C10 C11 C12 . . . . -1.7(4) ?
C10 C11 C12 C13 . . . . 1.4(4) ?
C11 C12 C13 C14 . . . . 0.0(4) ?
C12 C13 C14 C9 . . . . -1.0(4) ?
C10 C9 C14 C13 . . . . 0.7(4) ?
C8 C9 C14 C13 . . . . -176.3(3) ?
C19 N3 C16 C17 . . . . 51.4(3) ?
Cu1 N3 C16 C17 . . . . -177.45(19) ?
C18 O4 C17 C16 . . . . 59.0(4) ?
N3 C16 C17 O4 . . . . -56.9(3) ?
C17 O4 C18 C19 . . . . -58.7(4) ?
C16 N3 C19 C18 . . . . -50.8(3) ?
Cu1 N3 C19 C18 . . . . 178.3(2) ?
O4 C18 C19 N3 . . . . 55.9(4) ?
